data_1558505
loop_
_publ_author_name
'Li, Huaqiang'
'Zhang, Runge'
'Cao, Fei'
'Wang, Jianping'
'Hu, Zhengxi'
'Zhang, Yonghui'

_publ_section_title
;
 Proversilins A-E, Drimane-Type Sesquiterpenoids from the Endophytic
 <i>Aspergillus versicolor</i>.
;
_journal_issue 7
_journal_name_full 'Journal of natural products'
_journal_page_first 2200
_journal_page_last 2206
_journal_paper_doi 10.1021/acs.jnatprod.0c00298
_journal_volume 83
_journal_year 2020
_chemical_absolute_configuration ad
_chemical_formula_moiety 'C11 H13 N O3'
_chemical_formula_sum 'C11 H13 N O3'
_chemical_formula_weight 207.22
_space_group_crystal_system orthorhombic
_space_group_IT_number 19
_space_group_name_Hall 'P 2ac 2ab'
_space_group_name_H-M_alt 'P 21 21 21'
_atom_sites_solution_hydrogens geom
_atom_sites_solution_primary dual
_audit_creation_date 2020-05-16
_audit_creation_method
;
Olex2 1.3-alpha
(compiled 2020.05.07 svn.rd67b107b for OlexSys, GUI svn.r6105)
;
_cell_angle_alpha 90
_cell_angle_beta 90
_cell_angle_gamma 90
_cell_formula_units_Z 4
_cell_length_a 5.42071(10)
_cell_length_b 12.6801(3)
_cell_length_c 14.9194(3)
_cell_measurement_reflns_used 6434
_cell_measurement_temperature 100.00(10)
_cell_measurement_theta_max 73.3410
_cell_measurement_theta_min 2.9110
_cell_volume 1025.49(4)
_computing_cell_refinement 'CrysAlisPro 1.171.38.43f (Rigaku OD, 2015)'
_computing_data_collection 'CrysAlisPro 1.171.38.43f (Rigaku OD, 2015)'
_computing_data_reduction 'CrysAlisPro 1.171.38.43f (Rigaku OD, 2015)'
_computing_molecular_graphics 'Olex2 1.3-alpha (Dolomanov et al., 2009)'
_computing_publication_material 'Olex2 1.3-alpha (Dolomanov et al., 2009)'
_computing_structure_refinement 'SHELXL 2018/3 (Sheldrick, 2015)'
_computing_structure_solution 'SHELXT  (Sheldrick, 2015)'
_diffrn_ambient_environment N~2~
_diffrn_ambient_temperature 100.00(10)
_diffrn_detector 'CCD plate'
_diffrn_detector_area_resol_mean 5.2684
_diffrn_detector_type AtlasS2
_diffrn_measured_fraction_theta_full 1.000
_diffrn_measured_fraction_theta_max 0.995
_diffrn_measurement_details
;
List of Runs (angles in degrees, time in seconds):

  # Type    Start    End  Width  t~exp~   \w     \q     \k     \f   Frames
--------------------------------------------------------------------------
  1  \w   -115.00 -16.00   1.00    1.00    --  -40.48 -37.00 -90.00   99
  2  \w    -34.00  65.00   1.00    1.00    --   40.48 -37.00  30.00   99
  3  \w     27.00  99.00   1.00    1.00    --   40.48-129.00 -68.00   72
  4  \w     79.00 178.00   1.00    1.00    --  107.58  30.00   0.00   99
  5  \w     35.00 133.00   1.00    1.00    --  107.58 -45.00 150.00   98
  6  \w     94.00 178.00   1.00    1.00    --  107.58 125.00-180.00   84
  7  \w     29.00 113.00   1.00    1.00    --  107.58-104.00   8.00   84
  8  \w     94.00 178.00   1.00    1.00    --  107.58 125.00 -60.00   84
  9  \w     35.00 133.00   1.00    1.00    --  107.58 -45.00   0.00   98
 10  \w   -113.00 -12.00   1.00    1.00    --  -40.48 -57.00  30.00  101
 11  \w   -113.00 -12.00   1.00    1.00    --  -40.48 -57.00 150.00  101
 12  \w    -32.00  69.00   1.00    1.00    --   40.48 -57.00 -90.00  101
 13  \w     75.00 100.00   1.00    1.00    --  107.58  77.00  60.00   25
 14  \w     55.00 178.00   1.00    1.00    --  107.58  15.00 -90.00  123
 15  \w     79.00 178.00   1.00    1.00    --  107.58  30.00 150.00   99
 16  \w   -118.00  -9.00   1.00    1.00    --  -41.48 -77.00 120.00  109
 17  \w   -118.00  -9.00   1.00    1.00    --  -41.48 -77.00-120.00  109
 18  \w   -116.00 -17.00   1.00    1.00    --  -41.48 -37.00  30.00   99
 19  \w   -118.00  -9.00   1.00    1.00    --  -41.48 -77.00   0.00  109
 20  \w      4.00  85.00   1.00    1.00    --   41.48-104.00   8.00   81
 21  \w     23.00  98.00   1.00    1.00    --   41.48-125.00-150.00   75
 22  \w     79.00 178.00   1.00    3.00    --  106.95  30.00  90.00   99
 23  \w     30.00 116.00   1.00    3.00    --  106.95-111.00 150.00   86
 24  \w     81.00  97.00   1.00    3.00    --  106.95  45.00  30.00   16
;
_diffrn_measurement_device 'four-circle diffractometer'
_diffrn_measurement_device_type 'SuperNova, Dual, Cu at zero, AtlasS2'
_diffrn_measurement_method '\w scans'
_diffrn_orient_matrix_type 'CrysAlisPro convention (1999,Acta A55,543-557)'
_diffrn_orient_matrix_UB_11 0.0486999000
_diffrn_orient_matrix_UB_12 -0.1030837000
_diffrn_orient_matrix_UB_13 -0.0517265000
_diffrn_orient_matrix_UB_21 0.0584990000
_diffrn_orient_matrix_UB_22 0.0641202000
_diffrn_orient_matrix_UB_23 -0.0850537000
_diffrn_orient_matrix_UB_31 0.2737813000
_diffrn_orient_matrix_UB_32 0.0046817000
_diffrn_orient_matrix_UB_33 0.0274893000
_diffrn_radiation_monochromator mirror
_diffrn_radiation_probe x-ray
_diffrn_radiation_type 'Cu K\a'
_diffrn_radiation_wavelength 1.54184
_diffrn_reflns_av_R_equivalents 0.0396
_diffrn_reflns_av_unetI/netI 0.0226
_diffrn_reflns_Laue_measured_fraction_full 1.000
_diffrn_reflns_Laue_measured_fraction_max 0.995
_diffrn_reflns_limit_h_max 6
_diffrn_reflns_limit_h_min -6
_diffrn_reflns_limit_k_max 15
_diffrn_reflns_limit_k_min -15
_diffrn_reflns_limit_l_max 18
_diffrn_reflns_limit_l_min -18
_diffrn_reflns_number 12007
_diffrn_reflns_point_group_measured_fraction_full 1.000
_diffrn_reflns_point_group_measured_fraction_max 0.988
_diffrn_reflns_theta_full 67.684
_diffrn_reflns_theta_max 73.932
_diffrn_reflns_theta_min 4.576
_diffrn_source 'micro-focus sealed X-ray tube'
_diffrn_source_type 'SuperNova (Cu) X-ray Source'
_exptl_absorpt_coefficient_mu 0.812
_exptl_absorpt_correction_T_max 1.00000
_exptl_absorpt_correction_T_min 0.64647
_exptl_absorpt_correction_type multi-scan
_exptl_absorpt_process_details
;
CrysAlisPro 1.171.38.43f (Rigaku Oxford Diffraction, 2015)
Empirical absorption correction using spherical harmonics,
 implemented in SCALE3 ABSPACK scaling algorithm.
;
_exptl_crystal_colour colourless
_exptl_crystal_colour_primary colourless
_exptl_crystal_density_diffrn 1.342
_exptl_crystal_description block
_exptl_crystal_F_000 440
_exptl_crystal_size_max 0.14
_exptl_crystal_size_mid 0.12
_exptl_crystal_size_min 0.1
_refine_diff_density_max 0.284
_refine_diff_density_min -0.237
_refine_diff_density_rms 0.046
_refine_ls_abs_structure_details
;
 Flack x determined using 760 quotients [(I+)-(I-)]/[(I+)+(I-)]
 (Parsons, Flack and Wagner, Acta Cryst. B69 (2013) 249-259).
;
_refine_ls_abs_structure_Flack 0.07(9)
_refine_ls_extinction_method none
_refine_ls_goodness_of_fit_ref 1.076
_refine_ls_hydrogen_treatment constr
_refine_ls_matrix_type full
_refine_ls_number_parameters 138
_refine_ls_number_reflns 2064
_refine_ls_number_restraints 0
_refine_ls_restrained_S_all 1.076
_refine_ls_R_factor_all 0.0460
_refine_ls_R_factor_gt 0.0448
_refine_ls_shift/su_max 0.000
_refine_ls_shift/su_mean 0.000
_refine_ls_structure_factor_coef Fsqd
_refine_ls_weighting_details 'w=1/[\s^2^(Fo^2^)+(0.0518P)^2^+0.5620P] where P=(Fo^2^+2Fc^2^)/3'
_refine_ls_weighting_scheme calc
_refine_ls_wR_factor_gt 0.1128
_refine_ls_wR_factor_ref 0.1139
_reflns_Friedel_coverage 0.673
_reflns_Friedel_fraction_full 1.000
_reflns_Friedel_fraction_max 0.978
_reflns_number_gt 2006
_reflns_number_total 2064
_reflns_threshold_expression 'I > 2\s(I)'
_cod_data_source_file np0c00298_si_003.cif
_cod_data_source_block 4-16-3-11
_cod_depositor_comments 'Adding full bibliography for 1558504--1558506.cif.'
_cod_database_code 1558505
_shelx_shelxl_version_number 2018/3
_shelx_space_group_comment
;
The symmetry employed for this shelxl refinement is uniquely defined
by the following loop, which should always be used as a source of
symmetry information in preference to the above space-group names.
They are only intended as comments.
;
_reflns_odcompleteness_completeness 100.00
_reflns_odcompleteness_iscentric 1
_reflns_odcompleteness_theta 66.97
_olex2_refinement_description
;
1. Fixed Uiso
 At 1.2 times of:
  All C(H) groups, All C(H,H) groups, All N(H) groups
 At 1.5 times of:
  All C(H,H,H) groups, All O(H) groups
2.a Ternary CH refined with riding coordinates:
 C3(H3)
2.b Secondary CH2 refined with riding coordinates:
 C2(H2A,H2B)
2.c Aromatic/amide H refined with riding coordinates:
 N1(H1A), C9(H9), C8(H8), C6(H6), C7(H7), C5(H5)
2.d Idealised Me refined as rotating group:
 C11(H11A,H11B,H11C)
2.e Idealised tetrahedral OH refined as rotating group:
 O1(H1)
;
_olex2_submission_special_instructions 'No special instructions were received'
_oxdiff_exptl_absorpt_empirical_details
;
Empirical correction (ABSPACK) includes:
- Absorption correction using spherical harmonics
- Frame scaling
;
_oxdiff_exptl_absorpt_empirical_full_max 1.794
_oxdiff_exptl_absorpt_empirical_full_min 0.447

loop_
_space_group_symop_operation_xyz
'x, y, z'
'-x+1/2, -y, z+1/2'
'-x, y+1/2, -z+1/2'
'x+1/2, -y+1/2, -z'

loop_
_atom_site_label
_atom_site_type_symbol
_atom_site_fract_x
_atom_site_fract_y
_atom_site_fract_z
_atom_site_U_iso_or_equiv
_atom_site_adp_type
_atom_site_occupancy
_atom_site_site_symmetry_order
_atom_site_calc_flag
_atom_site_refinement_flags_posn
_atom_site_refinement_flags_adp
_atom_site_refinement_flags_occupancy
_atom_site_disorder_assembly
_atom_site_disorder_group
O3 O 0.6225(4) 0.38675(16) 0.27354(14) 0.0315(5) Uani 1 1 d . . . . .
O1 O 0.5287(4) 0.78414(16) 0.36730(14) 0.0337(5) Uani 1 1 d . . . . .
H1 H 0.453551 0.813488 0.326640 0.051 Uiso 1 1 calc R U . . .
O2 O 0.2360(4) 0.66191(19) 0.34955(18) 0.0454(6) Uani 1 1 d . . . . .
N1 N 0.8055(5) 0.5129(2) 0.35502(16) 0.0301(6) Uani 1 1 d . . . . .
H1A H 0.926263 0.556537 0.359639 0.036 Uiso 1 1 calc R U . . .
C3 C 0.6099(5) 0.5149(2) 0.42329(18) 0.0263(6) Uani 1 1 d . . . . .
H3 H 0.457950 0.489374 0.395078 0.032 Uiso 1 1 calc R U . . .
C10 C 0.8021(5) 0.4453(2) 0.28564(18) 0.0263(6) Uani 1 1 d . . . . .
C4 C 0.6670(5) 0.4427(2) 0.50133(18) 0.0249(6) Uani 1 1 d . . . . .
C1 C 0.4249(6) 0.6920(2) 0.38452(19) 0.0317(6) Uani 1 1 d . . . . .
C9 C 0.8795(5) 0.4545(2) 0.55285(19) 0.0290(6) Uani 1 1 d . . . . .
H9 H 0.993720 0.506527 0.538323 0.035 Uiso 1 1 calc R U . . .
C8 C 0.9214(5) 0.3887(3) 0.62612(19) 0.0318(6) Uani 1 1 d . . . . .
H8 H 1.063830 0.396760 0.660184 0.038 Uiso 1 1 calc R U . . .
C6 C 0.5406(6) 0.2987(2) 0.59733(19) 0.0305(6) Uani 1 1 d . . . . .
H6 H 0.425840 0.247064 0.612285 0.037 Uiso 1 1 calc R U . . .
C7 C 0.7508(6) 0.3111(2) 0.6484(2) 0.0319(6) Uani 1 1 d . . . . .
H7 H 0.778329 0.267742 0.697691 0.038 Uiso 1 1 calc R U . . .
C5 C 0.5006(5) 0.3631(2) 0.52374(18) 0.0264(6) Uani 1 1 d . . . . .
H5 H 0.360611 0.353010 0.488729 0.032 Uiso 1 1 calc R U . . .
C11 C 1.0208(5) 0.4441(3) 0.22490(19) 0.0332(7) Uani 1 1 d . . . . .
H11A H 1.043787 0.374310 0.201472 0.050 Uiso 1 1 calc R U . . .
H11B H 1.165021 0.464862 0.257845 0.050 Uiso 1 1 calc R U . . .
H11C H 0.994362 0.492476 0.176326 0.050 Uiso 1 1 calc R U . . .
C2 C 0.5640(6) 0.6290(2) 0.45434(19) 0.0334(7) Uani 1 1 d . . . . .
H2A H 0.470045 0.628136 0.509679 0.040 Uiso 1 1 calc R U . . .
H2B H 0.720920 0.662918 0.466357 0.040 Uiso 1 1 calc R U . . .

loop_
_atom_site_aniso_label
_atom_site_aniso_U_11
_atom_site_aniso_U_22
_atom_site_aniso_U_33
_atom_site_aniso_U_23
_atom_site_aniso_U_13
_atom_site_aniso_U_12
O3 0.0274(10) 0.0316(10) 0.0357(10) -0.0034(9) 0.0040(9) -0.0037(9)
O1 0.0323(11) 0.0288(10) 0.0400(12) 0.0051(8) -0.0002(9) -0.0012(9)
O2 0.0327(13) 0.0467(13) 0.0567(15) 0.0121(12) -0.0088(11) -0.0118(11)
N1 0.0223(12) 0.0394(13) 0.0286(12) 0.0043(10) 0.0001(10) -0.0099(10)
C3 0.0242(14) 0.0308(14) 0.0238(12) 0.0008(11) -0.0006(11) -0.0036(11)
C10 0.0226(13) 0.0295(14) 0.0268(13) 0.0067(11) -0.0015(11) 0.0033(11)
C4 0.0215(13) 0.0298(14) 0.0234(12) -0.0017(10) 0.0023(10) -0.0024(11)
C1 0.0331(15) 0.0308(14) 0.0314(14) 0.0027(11) 0.0036(13) 0.0003(13)
C9 0.0199(14) 0.0389(15) 0.0282(13) -0.0026(12) -0.0002(11) -0.0032(12)
C8 0.0223(13) 0.0444(16) 0.0288(13) -0.0032(12) -0.0022(12) 0.0041(13)
C6 0.0310(16) 0.0278(13) 0.0328(14) 0.0008(11) 0.0046(12) -0.0023(13)
C7 0.0346(16) 0.0331(15) 0.0280(14) 0.0023(11) 0.0011(12) 0.0060(13)
C5 0.0217(13) 0.0292(13) 0.0282(13) -0.0038(10) 0.0010(11) -0.0021(10)
C11 0.0235(14) 0.0447(16) 0.0312(14) 0.0057(13) 0.0019(12) 0.0039(13)
C2 0.0387(16) 0.0312(14) 0.0302(14) -0.0010(11) -0.0039(13) -0.0030(13)

loop_
_atom_type_symbol
_atom_type_description
_atom_type_scat_dispersion_real
_atom_type_scat_dispersion_imag
_atom_type_scat_source
C C 0.0181 0.0091 'International Tables Vol C Tables 4.2.6.8 and 6.1.1.4'
H H 0.0000 0.0000 'International Tables Vol C Tables 4.2.6.8 and 6.1.1.4'
N N 0.0311 0.0180 'International Tables Vol C Tables 4.2.6.8 and 6.1.1.4'
O O 0.0492 0.0322 'International Tables Vol C Tables 4.2.6.8 and 6.1.1.4'

loop_
_geom_angle_atom_site_label_1
_geom_angle_atom_site_label_2
_geom_angle_atom_site_label_3
_geom_angle
_geom_angle_site_symmetry_1
_geom_angle_site_symmetry_3
_geom_angle_publ_flag
C1 O1 H1 109.5 . . ?
C3 N1 H1A 118.8 . . ?
C10 N1 H1A 118.8 . . ?
C10 N1 C3 122.3(2) . . ?
N1 C3 H3 107.6 . . ?
N1 C3 C4 112.1(2) . . ?
N1 C3 C2 109.9(2) . . ?
C4 C3 H3 107.6 . . ?
C4 C3 C2 111.7(2) . . ?
C2 C3 H3 107.6 . . ?
O3 C10 N1 120.4(3) . . ?
O3 C10 C11 122.0(3) . . ?
N1 C10 C11 117.6(3) . . ?
C9 C4 C3 121.9(3) . . ?
C9 C4 C5 118.7(3) . . ?
C5 C4 C3 119.4(2) . . ?
O1 C1 C2 112.8(3) . . ?
O2 C1 O1 123.7(3) . . ?
O2 C1 C2 123.5(3) . . ?
C4 C9 H9 119.9 . . ?
C4 C9 C8 120.2(3) . . ?
C8 C9 H9 119.9 . . ?
C9 C8 H8 119.9 . . ?
C7 C8 C9 120.2(3) . . ?
C7 C8 H8 119.9 . . ?
C7 C6 H6 120.0 . . ?
C7 C6 C5 120.0(3) . . ?
C5 C6 H6 120.0 . . ?
C8 C7 H7 120.1 . . ?
C6 C7 C8 119.8(3) . . ?
C6 C7 H7 120.1 . . ?
C4 C5 H5 119.5 . . ?
C6 C5 C4 121.0(3) . . ?
C6 C5 H5 119.5 . . ?
C10 C11 H11A 109.5 . . ?
C10 C11 H11B 109.5 . . ?
C10 C11 H11C 109.5 . . ?
H11A C11 H11B 109.5 . . ?
H11A C11 H11C 109.5 . . ?
H11B C11 H11C 109.5 . . ?
C3 C2 H2A 109.3 . . ?
C3 C2 H2B 109.3 . . ?
C1 C2 C3 111.7(2) . . ?
C1 C2 H2A 109.3 . . ?
C1 C2 H2B 109.3 . . ?
H2A C2 H2B 107.9 . . ?

loop_
_geom_bond_atom_site_label_1
_geom_bond_atom_site_label_2
_geom_bond_distance
_geom_bond_site_symmetry_2
_geom_bond_publ_flag
O3 C10 1.238(3) . ?
O1 H1 0.8200 . ?
O1 C1 1.322(4) . ?
O2 C1 1.211(4) . ?
N1 H1A 0.8600 . ?
N1 C3 1.470(4) . ?
N1 C10 1.344(4) . ?
C3 H3 0.9800 . ?
C3 C4 1.513(4) . ?
C3 C2 1.540(4) . ?
C10 C11 1.492(4) . ?
C4 C9 1.393(4) . ?
C4 C5 1.395(4) . ?
C1 C2 1.514(4) . ?
C9 H9 0.9300 . ?
C9 C8 1.394(4) . ?
C8 H8 0.9300 . ?
C8 C7 1.391(4) . ?
C6 H6 0.9300 . ?
C6 C7 1.380(4) . ?
C6 C5 1.385(4) . ?
C7 H7 0.9300 . ?
C5 H5 0.9300 . ?
C11 H11A 0.9600 . ?
C11 H11B 0.9600 . ?
C11 H11C 0.9600 . ?
C2 H2A 0.9700 . ?
C2 H2B 0.9700 . ?

loop_
_geom_torsion_atom_site_label_1
_geom_torsion_atom_site_label_2
_geom_torsion_atom_site_label_3
_geom_torsion_atom_site_label_4
_geom_torsion
_geom_torsion_site_symmetry_1
_geom_torsion_site_symmetry_2
_geom_torsion_site_symmetry_3
_geom_torsion_site_symmetry_4
_geom_torsion_publ_flag
O1 C1 C2 C3 -130.8(3) . . . . ?
O2 C1 C2 C3 50.5(4) . . . . ?
N1 C3 C4 C9 58.5(3) . . . . ?
N1 C3 C4 C5 -122.7(3) . . . . ?
N1 C3 C2 C1 74.4(3) . . . . ?
C3 N1 C10 O3 5.2(4) . . . . ?
C3 N1 C10 C11 -174.9(2) . . . . ?
C3 C4 C9 C8 177.8(3) . . . . ?
C3 C4 C5 C6 -176.9(3) . . . . ?
C10 N1 C3 C4 90.7(3) . . . . ?
C10 N1 C3 C2 -144.5(3) . . . . ?
C4 C3 C2 C1 -160.5(3) . . . . ?
C4 C9 C8 C7 -0.3(4) . . . . ?
C9 C4 C5 C6 1.9(4) . . . . ?
C9 C8 C7 C6 0.6(4) . . . . ?
C7 C6 C5 C4 -1.6(4) . . . . ?
C5 C4 C9 C8 -1.0(4) . . . . ?
C5 C6 C7 C8 0.3(4) . . . . ?
C2 C3 C4 C9 -65.3(4) . . . . ?
C2 C3 C4 C5 113.5(3) . . . . ?
